data_7710722
loop_
_publ_author_name
'Li, Ying'
'Xu, Yan-Jun'
'Fan, Ming-Yue'
'Feng, Zhen-Jie'
'Li, Jun-Jun'
'Wu, Xue-Song'
'Sun, Jing'
'Wang, Xinlong'
'Su, Zhong-Min'

_publ_section_title
;
 Three layered cucurbit[6]uril-based metal-organic rotaxane networks
 functionalized by sulfonic groups for proton conduction
;
_journal_name_full 'Dalton Transactions'
_journal_paper_doi 10.1039/D2DT01283A
_journal_year 2022
_chemical_formula_moiety 'C16 H17 Cu N2 O8 S, C18 H18 N12 O6'
_chemical_formula_sum 'C34 H47 Cu N14 O20 S'
_chemical_formula_weight 1067.45
_chemical_name_systematic CUST-713
_space_group_crystal_system monoclinic
_space_group_IT_number 14
_space_group_name_Hall '-P 2yn'
_space_group_name_H-M_alt 'P 1 21/n 1'
_atom_sites_solution_hydrogens mixed
_audit_creation_date 2022-07-09
_audit_creation_method
;
Olex2 1.2
(compiled 2018.05.29 svn.r3508 for OlexSys, GUI svn.r5506)
;
_audit_update_record
;
2022-07-13 deposited with the CCDC.	2022-07-14 downloaded from the CCDC.
;
_cell_angle_alpha 90
_cell_angle_beta 108.310(2)
_cell_angle_gamma 90
_cell_formula_units_Z 4
_cell_length_a 14.8654(5)
_cell_length_b 15.1748(5)
_cell_length_c 20.4442(7)
_cell_measurement_reflns_used 9987
_cell_measurement_temperature 297.2
_cell_measurement_theta_max 63.95
_cell_measurement_theta_min 3.24
_cell_volume 4378.3(3)
_computing_cell_refinement 'SAINT V8.38A (?, 2016)'
_computing_data_collection 'APEX3 Ver. 2016.5-0 (Bruker-AXS, 2016)'
_computing_data_reduction 'SAINT V8.38A (?, 2016)'
_computing_molecular_graphics 'Olex2 (Dolomanov et al., 2009)'
_computing_publication_material 'Olex2 (Dolomanov et al., 2009)'
_computing_structure_refinement 'ShelXL (Sheldrick, 2015)'
_computing_structure_solution 'SHELXT 2014/5 (Sheldrick, 2014)'
_diffrn_ambient_temperature 297.2
_diffrn_measured_fraction_theta_full 0.994
_diffrn_measured_fraction_theta_max 0.994
_diffrn_measurement_device_type 'Bruker APEX-II CCD'
_diffrn_measurement_method '\f and \w scans'
_diffrn_radiation_type CuK\a
_diffrn_radiation_wavelength 1.54178
_diffrn_reflns_av_R_equivalents 0.0665
_diffrn_reflns_av_unetI/netI 0.0551
_diffrn_reflns_Laue_measured_fraction_full 0.994
_diffrn_reflns_Laue_measured_fraction_max 0.994
_diffrn_reflns_limit_h_max 16
_diffrn_reflns_limit_h_min -17
_diffrn_reflns_limit_k_max 17
_diffrn_reflns_limit_k_min -17
_diffrn_reflns_limit_l_max 23
_diffrn_reflns_limit_l_min -20
_diffrn_reflns_number 33680
_diffrn_reflns_point_group_measured_fraction_full 0.994
_diffrn_reflns_point_group_measured_fraction_max 0.994
_diffrn_reflns_theta_full 63.961
_diffrn_reflns_theta_max 63.961
_diffrn_reflns_theta_min 3.242
_diffrn_standards_number 0
_exptl_absorpt_coefficient_mu 2.013
_exptl_absorpt_correction_T_max 0.669
_exptl_absorpt_correction_T_min 0.648
_exptl_absorpt_correction_type multi-scan
_exptl_crystal_colour 'clear blue'
_exptl_crystal_colour_lustre clear
_exptl_crystal_colour_primary blue
_exptl_crystal_density_diffrn 1.619
_exptl_crystal_description block
_exptl_crystal_F_000 2216
_exptl_crystal_size_max 0.24
_exptl_crystal_size_mid 0.22
_exptl_crystal_size_min 0.2
_refine_diff_density_max 0.567
_refine_diff_density_min -0.762
_refine_diff_density_rms 0.069
_refine_ls_extinction_method none
_refine_ls_goodness_of_fit_ref 1.040
_refine_ls_hydrogen_treatment constr
_refine_ls_matrix_type full
_refine_ls_number_parameters 578
_refine_ls_number_reflns 7226
_refine_ls_number_restraints 0
_refine_ls_restrained_S_all 1.040
_refine_ls_R_factor_all 0.0691
_refine_ls_R_factor_gt 0.0505
_refine_ls_shift/su_max 0.001
_refine_ls_shift/su_mean 0.000
_refine_ls_structure_factor_coef Fsqd
_refine_ls_weighting_details 'w=1/[\s^2^(Fo^2^)+(0.0692P)^2^+3.6608P] where P=(Fo^2^+2Fc^2^)/3'
_refine_ls_weighting_scheme calc
_refine_ls_wR_factor_gt 0.1304
_refine_ls_wR_factor_ref 0.1405
_reflns_Friedel_coverage 0.000
_reflns_number_gt 5487
_reflns_number_total 7226
_reflns_threshold_expression 'I > 2\s(I)'
_cod_data_source_file d2dt01283a2.cif
_cod_data_source_block 3
_cod_database_code 7710722
_shelx_shelxl_version_number 2016/4
_shelx_space_group_comment
;
The symmetry employed for this shelxl refinement is uniquely defined
by the following loop, which should always be used as a source of
symmetry information in preference to the above space-group names.
They are only intended as comments.
;
_shelx_estimated_absorpt_t_max 0.689
_shelx_estimated_absorpt_t_min 0.644
_olex2_refinement_description
;
1. Fixed Uiso
 At 1.2 times of:
  All C(H) groups, All C(H,H) groups, All N(H,H) groups
 At 1.5 times of:
  All O(H,H) groups
2.a Rotating group:
 O8(H8A,H8B)
2.b Ternary CH refined with riding coordinates:
 C19(H19), C20(H20), C25(H25), C27(H27), C29(H29), C31(H31)
2.c Secondary CH2 refined with riding coordinates:
 N3(H3A,H3B), C9(H9A,H9B), C22(H22A,H22B), C23(H23A,H23B), C24(H24A,H24B),
 C26(H26A,H26B), C30(H30A,H30B), C32(H32A,H32B), C33(H33A,H33B), C34(H34A,H34B)
2.d Aromatic/amide H refined with riding coordinates:
 C3(H3), C5(H5), C6(H6), C8(H8), C13(H13), C15(H15), C21(H21)
;
_olex2_submission_special_instructions 'No special instructions were received'

loop_
_space_group_symop_operation_xyz
'x, y, z'
'-x+1/2, y+1/2, -z+1/2'
'-x, -y, -z'
'x-1/2, -y-1/2, z-1/2'

loop_
_atom_site_label
_atom_site_type_symbol
_atom_site_fract_x
_atom_site_fract_y
_atom_site_fract_z
_atom_site_U_iso_or_equiv
_atom_site_adp_type
_atom_site_occupancy
_atom_site_site_symmetry_order
_atom_site_calc_flag
_atom_site_refinement_flags_posn
_atom_site_refinement_flags_adp
_atom_site_refinement_flags_occupancy
_atom_site_disorder_assembly
_atom_site_disorder_group
Cu1 Cu -0.01430(3) 0.71917(3) 0.47816(2) 0.02872(16) Uani 1 1 d . . . . .
S1 S 0.24667(6) 0.51067(6) 0.65057(4) 0.0345(2) Uani 1 1 d . . . . .
O1 O 0.36450(15) 0.76265(15) 0.90644(11) 0.0311(5) Uani 1 1 d . . . . .
O2 O 0.10796(16) 0.69726(16) 0.54728(11) 0.0327(6) Uani 1 1 d . . . . .
O3 O 1.22263(17) 0.59045(17) 0.90512(13) 0.0421(6) Uani 1 1 d . . . . .
O4 O 1.24051(17) 0.38856(17) 0.95115(14) 0.0439(7) Uani 1 1 d . . . . .
O5 O 1.18099(18) 0.73176(18) 1.02041(14) 0.0476(7) Uani 1 1 d . . . . .
O6 O 0.46784(17) 0.68622(18) 0.87198(13) 0.0467(7) Uani 1 1 d . . . . .
N1 N -0.02615(17) 0.83027(17) 0.52674(13) 0.0270(6) Uani 1 1 d . . . . .
O7 O 0.82755(19) 0.3199(2) 0.81559(15) 0.0556(8) Uani 1 1 d . . . . .
O8 O -0.0049(2) 0.61172(19) 0.42909(16) 0.0697(10) Uani 1 1 d . . . . .
H8A H 0.054421 0.600470 0.431795 0.104 Uiso 1 1 d GR . . . .
H8B H -0.032739 0.617940 0.384324 0.104 Uiso 1 1 d GR . . . .
O9 O 0.8045(2) 0.5361(2) 0.77658(17) 0.0636(8) Uani 1 1 d . . . . .
N2 N 1.0917(2) 0.6642(2) 0.83697(15) 0.0364(7) Uani 1 1 d . . . . .
O10 O 0.3253(2) 0.46196(18) 0.69325(17) 0.0693(10) Uani 1 1 d . . . . .
O11 O 0.76171(19) 0.6826(2) 0.89209(17) 0.0625(9) Uani 1 1 d . . . . .
O12 O 0.01562(19) 0.6413(2) 0.60235(14) 0.0602(8) Uani 1 1 d . . . . .
N3 N -0.28127(19) 0.9666(2) 0.53645(16) 0.0400(7) Uani 1 1 d . . . . .
H3A H -0.289095 0.923564 0.505609 0.048 Uiso 1 1 calc R . . . .
H3B H -0.268356 1.015851 0.517463 0.048 Uiso 1 1 calc R . . . .
N4 N 1.0598(2) 0.7618(2) 0.92053(16) 0.0393(7) Uani 1 1 d . . . . .
O13 O 0.1588(2) 0.4679(2) 0.64843(18) 0.0735(10) Uani 1 1 d . . . . .
N5 N 0.8695(2) 0.7731(2) 0.96857(19) 0.0463(8) Uani 1 1 d . . . . .
N6 N 1.0395(2) 0.7925(2) 1.02089(17) 0.0422(8) Uani 1 1 d . . . . .
C1 C 0.3121(2) 0.7019(2) 0.79441(16) 0.0252(7) Uani 1 1 d . . . . .
N7 N 0.9654(2) 0.3525(2) 0.79101(18) 0.0459(8) Uani 1 1 d . . . . .
C2 C 0.1742(2) 0.6752(2) 0.66691(16) 0.0266(7) Uani 1 1 d . . . . .
N8 N 1.1153(2) 0.5272(2) 0.80982(16) 0.0425(8) Uani 1 1 d . . . . .
N9 N 1.1374(2) 0.2715(2) 0.92018(18) 0.0447(8) Uani 1 1 d . . . . .
O14 O 0.2530(3) 0.5315(2) 0.58466(17) 0.0827(12) Uani 1 1 d . . . . .
N10 N 1.1345(2) 0.3731(2) 0.84245(17) 0.0448(8) Uani 1 1 d . . . . .
C3 C -0.1047(2) 0.8506(2) 0.54244(16) 0.0285(7) Uani 1 1 d . . . . .
H3 H -0.156470 0.812759 0.528382 0.034 Uiso 1 1 calc R . . . .
N11 N 0.9453(2) 0.5053(2) 0.75614(16) 0.0441(8) Uani 1 1 d . . . . .
N12 N 0.9685(2) 0.2471(2) 0.86707(17) 0.0442(8) Uani 1 1 d . . . . .
N13 N 0.9215(2) 0.6400(2) 0.78919(17) 0.0455(8) Uani 1 1 d . . . . .
C4 C 0.2454(2) 0.6117(2) 0.69364(15) 0.0237(7) Uani 1 1 d . . . . .
C5 C 0.2426(2) 0.7645(2) 0.76819(16) 0.0272(7) Uani 1 1 d . . . . .
H5 H 0.240925 0.815316 0.793248 0.033 Uiso 1 1 calc R . . . .
N14 N 0.8893(2) 0.7448(2) 0.86785(18) 0.0481(8) Uani 1 1 d . . . . .
C6 C 0.3134(2) 0.6264(2) 0.75657(16) 0.0274(7) Uani 1 1 d . . . . .
H6 H 0.360891 0.584780 0.773863 0.033 Uiso 1 1 calc R . . . .
C7 C 0.3871(2) 0.7173(2) 0.86251(16) 0.0281(8) Uani 1 1 d . . . . .
C8 C 0.1754(2) 0.7513(2) 0.70449(16) 0.0299(8) Uani 1 1 d . . . . .
H8 H 0.129992 0.794602 0.686529 0.036 Uiso 1 1 calc R . . . .
C9 C -0.3712(3) 0.9789(3) 0.5529(2) 0.0420(9) Uani 1 1 d . . . . .
H9A H -0.363945 1.028233 0.584393 0.050 Uiso 1 1 calc R . . . .
H9B H -0.383259 0.926656 0.576211 0.050 Uiso 1 1 calc R . . . .
C10 C -0.1117(2) 0.9262(2) 0.57895(17) 0.0313(8) Uani 1 1 d . . . . .
C11 C 1.1505(2) 0.5939(2) 0.85628(19) 0.0347(8) Uani 1 1 d . . . . .
C12 C 0.0941(2) 0.6668(2) 0.60048(17) 0.0306(8) Uani 1 1 d . . . . .
C13 C 0.0481(2) 0.8855(2) 0.54640(17) 0.0321(8) Uani 1 1 d . . . . .
H13 H 0.102890 0.871216 0.535989 0.039 Uiso 1 1 calc R . . . .
C14 C 1.1014(3) 0.7594(2) 0.9907(2) 0.0394(9) Uani 1 1 d . . . . .
C15 C -0.0351(3) 0.9824(2) 0.59805(19) 0.0383(9) Uani 1 1 d . . . . .
H15 H -0.037807 1.033806 0.622129 0.046 Uiso 1 1 calc R . . . .
C16 C 0.9112(3) 0.3077(3) 0.8238(2) 0.0450(10) Uani 1 1 d . . . . .
C17 C 1.1772(2) 0.3489(2) 0.9089(2) 0.0394(9) Uani 1 1 d . . . . .
C18 C 0.8823(3) 0.5586(3) 0.77379(19) 0.0462(10) Uani 1 1 d . . . . .
C19 C 1.0589(3) 0.3148(3) 0.8066(2) 0.0442(10) Uani 1 1 d . . . . .
H19 H 1.069444 0.289968 0.765292 0.053 Uiso 1 1 calc R . . . .
C20 C 1.0117(2) 0.6473(3) 0.7761(2) 0.0421(9) Uani 1 1 d . . . . .
H20 H 1.008725 0.689611 0.739297 0.050 Uiso 1 1 calc R . . . .
C21 C 0.0458(2) 0.9623(2) 0.5814(2) 0.0395(9) Uani 1 1 d . . . . .
H21 H 0.097688 1.000088 0.593653 0.047 Uiso 1 1 calc R . . . .
C22 C -0.1996(2) 0.9448(3) 0.59793(18) 0.0409(9) Uani 1 1 d . . . . .
H22A H -0.215097 0.893515 0.620639 0.049 Uiso 1 1 calc R . . . .
H22B H -0.187651 0.993612 0.630125 0.049 Uiso 1 1 calc R . . . .
C23 C 1.1669(3) 0.4464(3) 0.8105(2) 0.0443(10) Uani 1 1 d . . . . .
H23A H 1.233429 0.456663 0.834855 0.053 Uiso 1 1 calc R . . . .
H23B H 1.161430 0.430585 0.763424 0.053 Uiso 1 1 calc R . . . .
C24 C 1.1116(3) 0.7469(2) 0.8726(2) 0.0387(9) Uani 1 1 d . . . . .
H24A H 1.097031 0.794027 0.838878 0.046 Uiso 1 1 calc R . . . .
H24B H 1.178865 0.749756 0.897474 0.046 Uiso 1 1 calc R . . . .
C25 C 0.9675(3) 0.8033(3) 0.9007(2) 0.0420(9) Uani 1 1 d . . . . .
H25 H 0.965925 0.856665 0.873360 0.050 Uiso 1 1 calc R . . . .
C26 C -0.4548(3) 0.9956(3) 0.4905(2) 0.0485(10) Uani 1 1 d . . . . .
H26A H -0.461431 0.947334 0.458192 0.058 Uiso 1 1 calc R . . . .
H26B H -0.444448 1.049245 0.468051 0.058 Uiso 1 1 calc R . . . .
C27 C 1.0615(3) 0.2435(3) 0.8597(2) 0.0460(10) Uani 1 1 d . . . . .
H27 H 1.074479 0.185342 0.843821 0.055 Uiso 1 1 calc R . . . .
C28 C 0.8329(3) 0.7288(3) 0.9081(2) 0.0465(10) Uani 1 1 d . . . . .
C29 C 1.0299(3) 0.5525(3) 0.75551(19) 0.0427(9) Uani 1 1 d . . . . .
H29 H 1.038889 0.550743 0.710044 0.051 Uiso 1 1 calc R . . . .
C30 C 0.8214(3) 0.7807(3) 1.0190(2) 0.0475(10) Uani 1 1 d . . . . .
H30A H 0.755878 0.763045 0.998180 0.057 Uiso 1 1 calc R . . . .
H30B H 0.821631 0.842087 1.032339 0.057 Uiso 1 1 calc R . . . .
C31 C 0.9532(3) 0.8245(3) 0.9705(2) 0.0441(10) Uani 1 1 d . . . . .
H31 H 0.943631 0.887650 0.975810 0.053 Uiso 1 1 calc R . . . .
C32 C 0.9334(3) 0.1860(3) 0.9066(2) 0.0525(11) Uani 1 1 d . . . . .
H32A H 0.956889 0.127603 0.901436 0.063 Uiso 1 1 calc R . . . .
H32B H 0.864822 0.184322 0.888160 0.063 Uiso 1 1 calc R . . . .
C33 C 0.9254(3) 0.4141(3) 0.7365(2) 0.0524(11) Uani 1 1 d . . . . .
H33A H 0.857208 0.405815 0.719913 0.063 Uiso 1 1 calc R . . . .
H33B H 0.949526 0.401085 0.698666 0.063 Uiso 1 1 calc R . . . .
C34 C 0.8668(3) 0.7155(3) 0.7969(2) 0.0539(11) Uani 1 1 d . . . . .
H34A H 0.800003 0.700771 0.779484 0.065 Uiso 1 1 calc R . . . .
H34B H 0.878237 0.763496 0.769212 0.065 Uiso 1 1 calc R . . . .

loop_
_atom_site_aniso_label
_atom_site_aniso_U_11
_atom_site_aniso_U_22
_atom_site_aniso_U_33
_atom_site_aniso_U_23
_atom_site_aniso_U_13
_atom_site_aniso_U_12
Cu1 0.0256(3) 0.0342(3) 0.0188(2) -0.0021(2) -0.00385(19) 0.0057(2)
S1 0.0392(5) 0.0300(5) 0.0310(5) -0.0030(4) 0.0066(4) -0.0004(4)
O1 0.0267(12) 0.0384(14) 0.0209(12) -0.0020(10) -0.0029(9) -0.0024(10)
O2 0.0294(13) 0.0456(14) 0.0171(12) 0.0009(10) -0.0014(9) 0.0071(10)
O3 0.0303(14) 0.0464(16) 0.0450(16) 0.0035(12) 0.0051(12) -0.0023(11)
O4 0.0286(13) 0.0427(15) 0.0595(18) -0.0065(13) 0.0127(13) -0.0027(12)
O5 0.0307(15) 0.0643(19) 0.0492(16) 0.0055(14) 0.0148(13) 0.0061(13)
O6 0.0280(14) 0.0650(18) 0.0365(15) -0.0096(13) -0.0051(11) 0.0061(12)
N1 0.0192(14) 0.0335(16) 0.0239(14) 0.0001(11) 0.0004(11) 0.0004(11)
O7 0.0327(16) 0.077(2) 0.0617(19) -0.0167(15) 0.0212(14) -0.0103(14)
O8 0.0525(18) 0.060(2) 0.068(2) -0.0333(16) -0.0214(15) 0.0197(15)
O9 0.0371(17) 0.086(2) 0.073(2) -0.0085(17) 0.0235(15) -0.0134(15)
N2 0.0290(16) 0.0423(19) 0.0372(17) 0.0009(14) 0.0092(13) -0.0028(13)
O10 0.071(2) 0.0333(16) 0.078(2) -0.0050(14) -0.0142(17) 0.0119(14)
O11 0.0331(16) 0.073(2) 0.085(2) -0.0151(17) 0.0240(15) -0.0136(15)
O12 0.0382(16) 0.091(2) 0.0411(16) 0.0128(15) -0.0032(13) -0.0236(15)
N3 0.0260(16) 0.054(2) 0.0435(18) 0.0017(15) 0.0161(14) 0.0050(14)
N4 0.0299(16) 0.0446(19) 0.0464(19) 0.0032(15) 0.0163(14) 0.0068(14)
O13 0.057(2) 0.070(2) 0.094(3) -0.0450(19) 0.0236(18) -0.0301(16)
N5 0.0349(18) 0.0435(19) 0.069(2) -0.0054(17) 0.0287(17) -0.0038(14)
N6 0.0389(18) 0.0465(19) 0.050(2) -0.0047(15) 0.0256(16) 0.0003(14)
C1 0.0239(17) 0.0285(18) 0.0195(16) 0.0030(13) 0.0012(13) -0.0047(13)
N7 0.0374(18) 0.050(2) 0.056(2) -0.0102(17) 0.0230(16) -0.0086(15)
C2 0.0248(17) 0.0312(18) 0.0204(16) 0.0042(13) 0.0023(13) -0.0046(14)
N8 0.0302(17) 0.054(2) 0.0432(18) -0.0065(15) 0.0118(14) -0.0013(14)
N9 0.0349(18) 0.043(2) 0.060(2) -0.0016(16) 0.0198(16) -0.0030(14)
O14 0.162(4) 0.0522(19) 0.057(2) 0.0021(15) 0.068(2) 0.018(2)
N10 0.0415(18) 0.051(2) 0.050(2) -0.0067(16) 0.0249(16) -0.0129(15)
C3 0.0215(17) 0.0332(19) 0.0294(18) -0.0055(14) 0.0058(14) -0.0025(14)
N11 0.0333(17) 0.058(2) 0.0427(18) -0.0020(15) 0.0144(14) -0.0059(15)
N12 0.0353(18) 0.055(2) 0.050(2) -0.0142(17) 0.0241(16) -0.0124(16)
N13 0.0319(17) 0.054(2) 0.054(2) -0.0001(16) 0.0180(15) -0.0026(15)
C4 0.0226(16) 0.0244(17) 0.0220(16) 0.0029(13) 0.0040(13) -0.0035(13)
C5 0.0301(18) 0.0267(18) 0.0221(16) 0.0005(13) 0.0044(14) -0.0034(14)
N14 0.0321(18) 0.057(2) 0.058(2) -0.0047(17) 0.0173(16) -0.0055(15)
C6 0.0212(16) 0.0320(19) 0.0245(17) 0.0059(14) 0.0006(13) 0.0015(13)
C7 0.0279(19) 0.0277(18) 0.0234(18) 0.0068(14) 0.0004(14) -0.0036(14)
C8 0.0297(18) 0.0281(18) 0.0264(18) 0.0073(14) 0.0008(14) 0.0036(14)
C9 0.035(2) 0.052(2) 0.048(2) 0.0015(18) 0.0251(18) 0.0092(17)
C10 0.0260(18) 0.040(2) 0.0262(18) -0.0003(15) 0.0050(14) 0.0046(15)
C11 0.030(2) 0.044(2) 0.038(2) 0.0026(17) 0.0214(17) -0.0053(16)
C12 0.0293(19) 0.0277(19) 0.0270(19) 0.0035(14) -0.0023(15) 0.0029(14)
C13 0.0218(17) 0.040(2) 0.0330(19) 0.0030(15) 0.0068(14) 0.0033(15)
C14 0.036(2) 0.038(2) 0.048(2) 0.0011(17) 0.0193(18) -0.0063(17)
C15 0.040(2) 0.033(2) 0.038(2) -0.0100(16) 0.0053(17) -0.0001(16)
C16 0.042(2) 0.051(2) 0.045(2) -0.0241(19) 0.0193(19) -0.0113(19)
C17 0.0272(19) 0.039(2) 0.060(3) -0.0068(19) 0.0251(19) 0.0053(17)
C18 0.033(2) 0.070(3) 0.033(2) 0.0009(19) 0.0066(17) -0.006(2)
C19 0.040(2) 0.047(2) 0.055(3) -0.0232(19) 0.0293(19) -0.0098(18)
C20 0.031(2) 0.056(3) 0.041(2) 0.0077(18) 0.0133(17) -0.0020(18)
C21 0.029(2) 0.035(2) 0.047(2) -0.0032(17) 0.0024(16) -0.0087(16)
C22 0.035(2) 0.058(2) 0.0300(19) -0.0086(17) 0.0098(16) 0.0052(18)
C23 0.036(2) 0.056(3) 0.050(2) -0.0079(19) 0.0268(18) -0.0064(18)
C24 0.0289(19) 0.043(2) 0.048(2) 0.0092(18) 0.0175(17) -0.0025(16)
C25 0.031(2) 0.039(2) 0.057(3) 0.0089(18) 0.0156(18) 0.0020(16)
C26 0.030(2) 0.067(3) 0.054(2) 0.006(2) 0.0220(19) 0.0098(19)
C27 0.043(2) 0.042(2) 0.062(3) -0.022(2) 0.029(2) -0.0101(18)
C28 0.032(2) 0.044(2) 0.068(3) 0.001(2) 0.022(2) 0.0041(18)
C29 0.033(2) 0.066(3) 0.031(2) -0.0006(18) 0.0134(16) -0.0102(18)
C30 0.034(2) 0.041(2) 0.075(3) -0.002(2) 0.029(2) 0.0051(17)
C31 0.036(2) 0.032(2) 0.072(3) -0.0009(19) 0.027(2) -0.0008(16)
C32 0.045(2) 0.054(3) 0.066(3) -0.022(2) 0.028(2) -0.019(2)
C33 0.037(2) 0.079(3) 0.040(2) -0.022(2) 0.0104(18) -0.014(2)
C34 0.028(2) 0.071(3) 0.059(3) 0.003(2) 0.0084(19) 0.0044(19)

loop_
_atom_type_symbol
_atom_type_description
_atom_type_scat_dispersion_real
_atom_type_scat_dispersion_imag
_atom_type_scat_source
C C 0.0181 0.0091 'International Tables Vol C Tables 4.2.6.8 and 6.1.1.4'
H H 0.0000 0.0000 'International Tables Vol C Tables 4.2.6.8 and 6.1.1.4'
Cu Cu -1.9646 0.5888 'International Tables Vol C Tables 4.2.6.8 and 6.1.1.4'
N N 0.0311 0.0180 'International Tables Vol C Tables 4.2.6.8 and 6.1.1.4'
O O 0.0492 0.0322 'International Tables Vol C Tables 4.2.6.8 and 6.1.1.4'
S S 0.3331 0.5567 'International Tables Vol C Tables 4.2.6.8 and 6.1.1.4'

loop_
_geom_angle_atom_site_label_1
_geom_angle_atom_site_label_2
_geom_angle_atom_site_label_3
_geom_angle
_geom_angle_site_symmetry_1
_geom_angle_site_symmetry_3
_geom_angle_publ_flag
O1 Cu1 N1 92.84(10) 4_575 . ?
O1 Cu1 C7 28.79(10) 4_575 4_575 ?
O2 Cu1 O1 177.58(10) . 4_575 ?
O2 Cu1 N1 89.49(10) . . ?
O2 Cu1 C7 150.57(11) . 4_575 ?
N1 Cu1 C7 91.55(10) . 4_575 ?
O8 Cu1 O1 85.97(10) . 4_575 ?
O8 Cu1 O2 91.69(11) . . ?
O8 Cu1 N1 178.77(11) . . ?
O8 Cu1 C7 87.26(12) . 4_575 ?
O10 S1 O13 110.2(2) . . ?
O10 S1 C4 106.22(16) . . ?
O13 S1 C4 104.65(16) . . ?
O14 S1 O10 114.3(2) . . ?
O14 S1 O13 113.6(2) . . ?
O14 S1 C4 107.09(17) . . ?
C7 O1 Cu1 102.9(2) . 4_676 ?
C12 O2 Cu1 108.7(2) . . ?
C3 N1 Cu1 122.3(2) . . ?
C3 N1 C13 118.7(3) . . ?
C13 N1 Cu1 119.0(2) . . ?
Cu1 O8 H8A 111.2 . . ?
Cu1 O8 H8B 111.1 . . ?
H8A O8 H8B 102.6 . . ?
C11 N2 C20 113.0(3) . . ?
C11 N2 C24 121.9(3) . . ?
C24 N2 C20 125.0(3) . . ?
H3A N3 H3B 107.8 . . ?
C9 N3 H3A 109.0 . . ?
C9 N3 H3B 109.0 . . ?
C22 N3 H3A 109.0 . . ?
C22 N3 H3B 109.0 . . ?
C22 N3 C9 112.9(3) . . ?
C14 N4 C24 123.0(3) . . ?
C14 N4 C25 112.4(3) . . ?
C24 N4 C25 122.7(3) . . ?
C28 N5 C30 123.1(3) . . ?
C28 N5 C31 112.5(3) . . ?
C30 N5 C31 123.5(3) . . ?
C14 N6 C31 112.0(3) . . ?
C14 N6 C32 122.8(3) . 3_767 ?
C32 N6 C31 123.4(3) 3_767 . ?
C5 C1 C6 119.5(3) . . ?
C5 C1 C7 120.0(3) . . ?
C6 C1 C7 120.5(3) . . ?
C16 N7 C19 111.5(3) . . ?
C16 N7 C33 122.5(3) . . ?
C33 N7 C19 124.4(3) . . ?
C4 C2 C12 125.3(3) . . ?
C8 C2 C4 118.6(3) . . ?
C8 C2 C12 116.1(3) . . ?
C11 N8 C23 122.2(3) . . ?
C11 N8 C29 112.7(3) . . ?
C23 N8 C29 124.5(3) . . ?
C17 N9 C27 111.7(3) . . ?
C17 N9 C30 122.0(3) . 3_767 ?
C30 N9 C27 125.5(3) 3_767 . ?
C17 N10 C19 112.9(3) . . ?
C17 N10 C23 122.9(3) . . ?
C19 N10 C23 124.1(3) . . ?
N1 C3 H3 118.8 . . ?
N1 C3 C10 122.4(3) . . ?
C10 C3 H3 118.8 . . ?
C18 N11 C29 112.1(3) . . ?
C18 N11 C33 122.8(3) . . ?
C33 N11 C29 125.0(3) . . ?
C16 N12 C27 112.4(3) . . ?
C16 N12 C32 122.4(3) . . ?
C32 N12 C27 124.6(4) . . ?
C18 N13 C20 112.4(3) . . ?
C18 N13 C34 122.1(3) . . ?
C34 N13 C20 123.0(3) . . ?
C2 C4 S1 121.5(2) . . ?
C6 C4 S1 118.9(2) . . ?
C6 C4 C2 119.5(3) . . ?
C1 C5 H5 120.1 . . ?
C1 C5 C8 119.8(3) . . ?
C8 C5 H5 120.1 . . ?
C25 N14 C34 123.4(3) . . ?
C28 N14 C25 112.6(3) . . ?
C28 N14 C34 123.6(3) . . ?
C1 C6 H6 119.4 . . ?
C4 C6 C1 121.2(3) . . ?
C4 C6 H6 119.4 . . ?
O1 C7 Cu1 48.34(14) . 4_676 ?
O1 C7 C1 117.3(3) . . ?
O6 C7 Cu1 75.76(18) . 4_676 ?
O6 C7 O1 123.8(3) . . ?
O6 C7 C1 118.9(3) . . ?
C1 C7 Cu1 163.9(2) . 4_676 ?
C2 C8 H8 119.3 . . ?
C5 C8 C2 121.5(3) . . ?
C5 C8 H8 119.3 . . ?
N3 C9 H9A 109.0 . . ?
N3 C9 H9B 109.0 . . ?
N3 C9 C26 113.0(3) . . ?
H9A C9 H9B 107.8 . . ?
C26 C9 H9A 109.0 . . ?
C26 C9 H9B 109.0 . . ?
C3 C10 C22 120.7(3) . . ?
C15 C10 C3 118.0(3) . . ?
C15 C10 C22 121.3(3) . . ?
O3 C11 N2 126.5(3) . . ?
O3 C11 N8 125.7(3) . . ?
N2 C11 N8 107.9(3) . . ?
O2 C12 C2 116.9(3) . . ?
O12 C12 O2 123.5(3) . . ?
O12 C12 C2 118.9(3) . . ?
N1 C13 H13 118.9 . . ?
N1 C13 C21 122.2(3) . . ?
C21 C13 H13 118.9 . . ?
O5 C14 N4 125.2(3) . . ?
O5 C14 N6 126.1(4) . . ?
N6 C14 N4 108.6(3) . . ?
C10 C15 H15 120.0 . . ?
C10 C15 C21 119.9(3) . . ?
C21 C15 H15 120.0 . . ?
O7 C16 N7 126.0(4) . . ?
O7 C16 N12 126.3(4) . . ?
N12 C16 N7 107.8(3) . . ?
O4 C17 N9 125.7(4) . . ?
O4 C17 N10 126.1(4) . . ?
N10 C17 N9 108.1(3) . . ?
O9 C18 N11 125.6(4) . . ?
O9 C18 N13 125.8(4) . . ?
N13 C18 N11 108.6(3) . . ?
N7 C19 H19 111.5 . . ?
N7 C19 C27 104.2(3) . . ?
N10 C19 N7 114.3(3) . . ?
N10 C19 H19 111.5 . . ?
N10 C19 C27 103.4(3) . . ?
C27 C19 H19 111.5 . . ?
N2 C20 N13 114.3(3) . . ?
N2 C20 H20 111.7 . . ?
N2 C20 C29 103.4(3) . . ?
N13 C20 H20 111.7 . . ?
N13 C20 C29 103.3(3) . . ?
C29 C20 H20 111.7 . . ?
C13 C21 C15 118.7(3) . . ?
C13 C21 H21 120.6 . . ?
C15 C21 H21 120.6 . . ?
N3 C22 C10 111.7(3) . . ?
N3 C22 H22A 109.3 . . ?
N3 C22 H22B 109.3 . . ?
C10 C22 H22A 109.3 . . ?
C10 C22 H22B 109.3 . . ?
H22A C22 H22B 107.9 . . ?
N8 C23 N10 113.9(3) . . ?
N8 C23 H23A 108.8 . . ?
N8 C23 H23B 108.8 . . ?
N10 C23 H23A 108.8 . . ?
N10 C23 H23B 108.8 . . ?
H23A C23 H23B 107.7 . . ?
N2 C24 N4 114.4(3) . . ?
N2 C24 H24A 108.7 . . ?
N2 C24 H24B 108.7 . . ?
N4 C24 H24A 108.7 . . ?
N4 C24 H24B 108.7 . . ?
H24A C24 H24B 107.6 . . ?
N4 C25 N14 114.5(3) . . ?
N4 C25 H25 111.7 . . ?
N4 C25 C31 103.1(3) . . ?
N14 C25 H25 111.7 . . ?
N14 C25 C31 103.5(3) . . ?
C31 C25 H25 111.7 . . ?
C9 C26 C26 111.1(4) . 3_476 ?
C9 C26 H26A 109.4 . . ?
C9 C26 H26B 109.4 . . ?
C26 C26 H26A 109.4 3_476 . ?
C26 C26 H26B 109.4 3_476 . ?
H26A C26 H26B 108.0 . . ?
N9 C27 C19 103.7(3) . . ?
N9 C27 H27 111.4 . . ?
N12 C27 N9 114.6(3) . . ?
N12 C27 C19 103.8(3) . . ?
N12 C27 H27 111.4 . . ?
C19 C27 H27 111.4 . . ?
O11 C28 N5 126.2(4) . . ?
O11 C28 N14 125.6(4) . . ?
N5 C28 N14 108.2(3) . . ?
N8 C29 N11 114.5(3) . . ?
N8 C29 C20 103.0(3) . . ?
N8 C29 H29 111.8 . . ?
N11 C29 C20 103.3(3) . . ?
N11 C29 H29 111.8 . . ?
C20 C29 H29 111.8 . . ?
N5 C30 N9 113.9(3) . 3_767 ?
N5 C30 H30A 108.8 . . ?
N5 C30 H30B 108.8 . . ?
N9 C30 H30A 108.8 3_767 . ?
N9 C30 H30B 108.8 3_767 . ?
H30A C30 H30B 107.7 . . ?
N5 C31 C25 103.2(3) . . ?
N5 C31 H31 111.9 . . ?
N6 C31 N5 113.4(3) . . ?
N6 C31 C25 103.8(3) . . ?
N6 C31 H31 111.9 . . ?
C25 C31 H31 111.9 . . ?
N6 C32 H32A 108.9 3_767 . ?
N6 C32 H32B 108.9 3_767 . ?
N12 C32 N6 113.5(3) . 3_767 ?
N12 C32 H32A 108.9 . . ?
N12 C32 H32B 108.9 . . ?
H32A C32 H32B 107.7 . . ?
N7 C33 N11 114.1(3) . . ?
N7 C33 H33A 108.7 . . ?
N7 C33 H33B 108.7 . . ?
N11 C33 H33A 108.7 . . ?
N11 C33 H33B 108.7 . . ?
H33A C33 H33B 107.6 . . ?
N13 C34 N14 113.1(3) . . ?
N13 C34 H34A 109.0 . . ?
N13 C34 H34B 109.0 . . ?
N14 C34 H34A 109.0 . . ?
N14 C34 H34B 109.0 . . ?
H34A C34 H34B 107.8 . . ?

loop_
_geom_bond_atom_site_label_1
_geom_bond_atom_site_label_2
_geom_bond_distance
_geom_bond_site_symmetry_2
_geom_bond_publ_flag
Cu1 O1 1.952(2) 4_575 ?
Cu1 O2 1.949(2) . ?
Cu1 N1 1.992(3) . ?
Cu1 O8 1.942(3) . ?
Cu1 C7 2.548(3) 4_575 ?
S1 O10 1.426(3) . ?
S1 O13 1.447(3) . ?
S1 O14 1.416(3) . ?
S1 C4 1.771(3) . ?
O1 Cu1 1.952(2) 4_676 ?
O1 C7 1.259(4) . ?
O2 C12 1.257(4) . ?
O3 C11 1.215(4) . ?
O4 C17 1.218(4) . ?
O5 C14 1.223(4) . ?
O6 C7 1.246(4) . ?
N1 C3 1.341(4) . ?
N1 C13 1.342(4) . ?
O7 C16 1.215(5) . ?
O8 H8A 0.8833 . ?
O8 H8B 0.8831 . ?
O9 C18 1.225(5) . ?
N2 C11 1.357(5) . ?
N2 C20 1.449(5) . ?
N2 C24 1.435(5) . ?
O11 C28 1.225(5) . ?
O12 C12 1.241(4) . ?
N3 H3A 0.8900 . ?
N3 H3B 0.8900 . ?
N3 C9 1.490(4) . ?
N3 C22 1.485(4) . ?
N4 C14 1.372(5) . ?
N4 C24 1.441(5) . ?
N4 C25 1.447(4) . ?
N5 C28 1.361(5) . ?
N5 C30 1.431(5) . ?
N5 C31 1.458(5) . ?
N6 C14 1.355(5) . ?
N6 C31 1.454(5) . ?
N6 C32 1.447(5) 3_767 ?
C1 C5 1.382(4) . ?
C1 C6 1.387(5) . ?
C1 C7 1.504(4) . ?
N7 C16 1.378(5) . ?
N7 C19 1.445(5) . ?
N7 C33 1.432(5) . ?
C2 C4 1.408(4) . ?
C2 C8 1.385(5) . ?
C2 C12 1.504(4) . ?
N8 C11 1.375(5) . ?
N8 C23 1.444(5) . ?
N8 C29 1.451(5) . ?
N9 C17 1.366(5) . ?
N9 C27 1.451(5) . ?
N9 C30 1.440(5) 3_767 ?
N10 C17 1.357(5) . ?
N10 C19 1.437(5) . ?
N10 C23 1.447(5) . ?
C3 H3 0.9300 . ?
C3 C10 1.390(5) . ?
N11 C18 1.369(5) . ?
N11 C29 1.452(5) . ?
N11 C33 1.446(5) . ?
N12 C16 1.372(5) . ?
N12 C27 1.437(5) . ?
N12 C32 1.431(5) . ?
N13 C18 1.360(5) . ?
N13 C20 1.451(5) . ?
N13 C34 1.442(5) . ?
C4 C6 1.382(4) . ?
C5 H5 0.9300 . ?
C5 C8 1.384(4) . ?
N14 C25 1.449(5) . ?
N14 C28 1.369(5) . ?
N14 C34 1.452(5) . ?
C6 H6 0.9300 . ?
C7 Cu1 2.548(3) 4_676 ?
C8 H8 0.9300 . ?
C9 H9A 0.9700 . ?
C9 H9B 0.9700 . ?
C9 C26 1.497(5) . ?
C10 C15 1.377(5) . ?
C10 C22 1.502(5) . ?
C13 H13 0.9300 . ?
C13 C21 1.374(5) . ?
C15 H15 0.9300 . ?
C15 C21 1.383(5) . ?
C19 H19 0.9800 . ?
C19 C27 1.526(6) . ?
C20 H20 0.9800 . ?
C20 C29 1.546(6) . ?
C21 H21 0.9300 . ?
C22 H22A 0.9700 . ?
C22 H22B 0.9700 . ?
C23 H23A 0.9700 . ?
C23 H23B 0.9700 . ?
C24 H24A 0.9700 . ?
C24 H24B 0.9700 . ?
C25 H25 0.9800 . ?
C25 C31 1.541(6) . ?
C26 C26 1.518(7) 3_476 ?
C26 H26A 0.9700 . ?
C26 H26B 0.9700 . ?
C27 H27 0.9800 . ?
C29 H29 0.9800 . ?
C30 N9 1.440(5) 3_767 ?
C30 H30A 0.9700 . ?
C30 H30B 0.9700 . ?
C31 H31 0.9800 . ?
C32 N6 1.447(5) 3_767 ?
C32 H32A 0.9700 . ?
C32 H32B 0.9700 . ?
C33 H33A 0.9700 . ?
C33 H33B 0.9700 . ?
C34 H34A 0.9700 . ?
C34 H34B 0.9700 . ?

loop_
_geom_torsion_atom_site_label_1
_geom_torsion_atom_site_label_2
_geom_torsion_atom_site_label_3
_geom_torsion_atom_site_label_4
_geom_torsion
_geom_torsion_site_symmetry_1
_geom_torsion_site_symmetry_2
_geom_torsion_site_symmetry_3
_geom_torsion_site_symmetry_4
_geom_torsion_publ_flag
Cu1 O1 C7 O6 7.4(4) 4_676 . . . ?
Cu1 O1 C7 C1 -171.2(2) 4_676 . . . ?
Cu1 O2 C12 O12 11.5(4) . . . . ?
Cu1 O2 C12 C2 -159.0(2) . . . . ?
Cu1 N1 C3 C10 177.1(2) . . . . ?
Cu1 N1 C13 C21 -178.6(3) . . . . ?
S1 C4 C6 C1 -176.0(2) . . . . ?
N1 C3 C10 C15 1.4(5) . . . . ?
N1 C3 C10 C22 -177.6(3) . . . . ?
N1 C13 C21 C15 1.3(5) . . . . ?
N2 C20 C29 N8 2.9(4) . . . . ?
N2 C20 C29 N11 122.3(3) . . . . ?
O10 S1 C4 C2 -177.6(3) . . . . ?
O10 S1 C4 C6 -0.8(3) . . . . ?
N3 C9 C26 C26 178.0(4) . . . 3_476 ?
N4 C25 C31 N5 -118.3(3) . . . . ?
N4 C25 C31 N6 0.2(4) . . . . ?
O13 S1 C4 C2 -61.1(3) . . . . ?
O13 S1 C4 C6 115.7(3) . . . . ?
C1 C5 C8 C2 2.0(5) . . . . ?
N7 C19 C27 N9 -118.6(3) . . . . ?
N7 C19 C27 N12 1.5(4) . . . . ?
C2 C4 C6 C1 0.9(5) . . . . ?
O14 S1 C4 C2 59.8(3) . . . . ?
O14 S1 C4 C6 -123.4(3) . . . . ?
N10 C19 C27 N9 1.3(4) . . . . ?
N10 C19 C27 N12 121.3(3) . . . . ?
C3 N1 C13 C21 -0.6(5) . . . . ?
C3 C10 C15 C21 -0.6(5) . . . . ?
C3 C10 C22 N3 -69.5(4) . . . . ?
N13 C20 C29 N8 -116.5(3) . . . . ?
N13 C20 C29 N11 2.9(4) . . . . ?
C4 C2 C8 C5 -2.3(5) . . . . ?
C4 C2 C12 O2 -91.4(4) . . . . ?
C4 C2 C12 O12 97.6(4) . . . . ?
C5 C1 C6 C4 -1.2(5) . . . . ?
C5 C1 C7 Cu1 6.2(10) . . . 4_676 ?
C5 C1 C7 O1 30.5(4) . . . . ?
C5 C1 C7 O6 -148.2(3) . . . . ?
N14 C25 C31 N5 1.3(4) . . . . ?
N14 C25 C31 N6 119.8(3) . . . . ?
C6 C1 C5 C8 -0.2(5) . . . . ?
C6 C1 C7 Cu1 -175.6(7) . . . 4_676 ?
C6 C1 C7 O1 -151.3(3) . . . . ?
C6 C1 C7 O6 30.0(5) . . . . ?
C7 C1 C5 C8 178.0(3) . . . . ?
C7 C1 C6 C4 -179.4(3) . . . . ?
C8 C2 C4 S1 177.6(2) . . . . ?
C8 C2 C4 C6 0.8(5) . . . . ?
C8 C2 C12 O2 89.8(4) . . . . ?
C8 C2 C12 O12 -81.1(4) . . . . ?
C9 N3 C22 C10 175.8(3) . . . . ?
C10 C15 C21 C13 -0.6(5) . . . . ?
C11 N2 C20 N13 109.1(4) . . . . ?
C11 N2 C20 C29 -2.5(4) . . . . ?
C11 N2 C24 N4 -100.5(4) . . . . ?
C11 N8 C23 N10 101.0(4) . . . . ?
C11 N8 C29 N11 -114.0(4) . . . . ?
C11 N8 C29 C20 -2.6(4) . . . . ?
C12 C2 C4 S1 -1.1(5) . . . . ?
C12 C2 C4 C6 -177.9(3) . . . . ?
C12 C2 C8 C5 176.6(3) . . . . ?
C13 N1 C3 C10 -0.7(5) . . . . ?
C14 N4 C24 N2 108.0(4) . . . . ?
C14 N4 C25 N14 -114.0(4) . . . . ?
C14 N4 C25 C31 -2.4(4) . . . . ?
C14 N6 C31 N5 113.3(4) . . . . ?
C14 N6 C31 C25 2.0(4) . . . . ?
C15 C10 C22 N3 111.6(4) . . . . ?
C16 N7 C19 N10 -117.2(4) . . . . ?
C16 N7 C19 C27 -5.0(4) . . . . ?
C16 N7 C33 N11 106.5(4) . . . . ?
C16 N12 C27 N9 114.9(4) . . . . ?
C16 N12 C27 C19 2.5(4) . . . . ?
C16 N12 C32 N6 -106.0(4) . . . 3_767 ?
C17 N9 C27 N12 -111.7(4) . . . . ?
C17 N9 C27 C19 0.7(4) . . . . ?
C17 N10 C19 N7 109.7(4) . . . . ?
C17 N10 C19 C27 -2.9(4) . . . . ?
C17 N10 C23 N8 -97.4(4) . . . . ?
C18 N11 C29 N8 111.2(4) . . . . ?
C18 N11 C29 C20 0.1(4) . . . . ?
C18 N11 C33 N7 -98.2(4) . . . . ?
C18 N13 C20 N2 -116.8(4) . . . . ?
C18 N13 C20 C29 -5.2(4) . . . . ?
C18 N13 C34 N14 108.6(4) . . . . ?
C19 N7 C16 O7 -173.3(4) . . . . ?
C19 N7 C16 N12 6.7(4) . . . . ?
C19 N7 C33 N11 -89.1(4) . . . . ?
C19 N10 C17 O4 -177.1(3) . . . . ?
C19 N10 C17 N9 3.5(4) . . . . ?
C19 N10 C23 N8 87.2(4) . . . . ?
C20 N2 C11 O3 179.7(3) . . . . ?
C20 N2 C11 N8 0.9(4) . . . . ?
C20 N2 C24 N4 82.7(4) . . . . ?
C20 N13 C18 O9 -176.0(4) . . . . ?
C20 N13 C18 N11 5.4(4) . . . . ?
C20 N13 C34 N14 -90.8(5) . . . . ?
C22 N3 C9 C26 -176.5(3) . . . . ?
C22 C10 C15 C21 178.3(3) . . . . ?
C23 N8 C11 O3 -6.3(6) . . . . ?
C23 N8 C11 N2 172.5(3) . . . . ?
C23 N8 C29 N11 75.0(5) . . . . ?
C23 N8 C29 C20 -173.6(3) . . . . ?
C23 N10 C17 O4 7.1(6) . . . . ?
C23 N10 C17 N9 -172.4(3) . . . . ?
C23 N10 C19 N7 -74.6(5) . . . . ?
C23 N10 C19 C27 172.9(3) . . . . ?
C24 N2 C11 O3 2.5(5) . . . . ?
C24 N2 C11 N8 -176.3(3) . . . . ?
C24 N2 C20 N13 -73.8(4) . . . . ?
C24 N2 C20 C29 174.6(3) . . . . ?
C24 N4 C14 O5 -11.9(6) . . . . ?
C24 N4 C14 N6 168.2(3) . . . . ?
C24 N4 C25 N14 81.5(4) . . . . ?
C24 N4 C25 C31 -166.9(3) . . . . ?
C25 N4 C14 O5 -176.3(4) . . . . ?
C25 N4 C14 N6 3.8(4) . . . . ?
C25 N4 C24 N2 -89.2(4) . . . . ?
C25 N14 C28 O11 179.1(4) . . . . ?
C25 N14 C28 N5 -0.8(5) . . . . ?
C25 N14 C34 N13 84.3(5) . . . . ?
C27 N9 C17 O4 178.0(3) . . . . ?
C27 N9 C17 N10 -2.5(4) . . . . ?
C27 N12 C16 O7 174.3(4) . . . . ?
C27 N12 C16 N7 -5.7(4) . . . . ?
C27 N12 C32 N6 84.1(5) . . . 3_767 ?
C28 N5 C30 N9 107.6(4) . . . 3_767 ?
C28 N5 C31 N6 -113.5(4) . . . . ?
C28 N5 C31 C25 -1.9(4) . . . . ?
C28 N14 C25 N4 111.0(4) . . . . ?
C28 N14 C25 C31 -0.4(4) . . . . ?
C28 N14 C34 N13 -103.7(4) . . . . ?
C29 N8 C11 O3 -177.6(3) . . . . ?
C29 N8 C11 N2 1.2(4) . . . . ?
C29 N8 C23 N10 -88.8(4) . . . . ?
C29 N11 C18 O9 178.1(4) . . . . ?
C29 N11 C18 N13 -3.3(4) . . . . ?
C29 N11 C33 N7 85.8(5) . . . . ?
C30 N5 C28 O11 -8.5(7) . . . . ?
C30 N5 C28 N14 171.4(3) . . . . ?
C30 N5 C31 N6 76.9(5) . . . . ?
C30 N5 C31 C25 -171.5(3) . . . . ?
C30 N9 C17 O4 -11.7(6) 3_767 . . . ?
C30 N9 C17 N10 167.8(3) 3_767 . . . ?
C30 N9 C27 N12 78.4(5) 3_767 . . . ?
C30 N9 C27 C19 -169.2(3) 3_767 . . . ?
C31 N5 C28 O11 -178.1(4) . . . . ?
C31 N5 C28 N14 1.8(5) . . . . ?
C31 N5 C30 N9 -84.0(5) . . . 3_767 ?
C31 N6 C14 O5 176.5(4) . . . . ?
C31 N6 C14 N4 -3.6(4) . . . . ?
C32 N6 C14 O5 11.4(6) 3_767 . . . ?
C32 N6 C14 N4 -168.7(3) 3_767 . . . ?
C32 N6 C31 N5 -81.7(4) 3_767 . . . ?
C32 N6 C31 C25 167.0(3) 3_767 . . . ?
C32 N12 C16 O7 3.3(6) . . . . ?
C32 N12 C16 N7 -176.7(3) . . . . ?
C32 N12 C27 N9 -74.3(5) . . . . ?
C32 N12 C27 C19 173.3(3) . . . . ?
C33 N7 C16 O7 -7.1(6) . . . . ?
C33 N7 C16 N12 172.9(3) . . . . ?
C33 N7 C19 N10 76.9(5) . . . . ?
C33 N7 C19 C27 -170.9(3) . . . . ?
C33 N11 C18 O9 1.7(6) . . . . ?
C33 N11 C18 N13 -179.7(3) . . . . ?
C33 N11 C29 N8 -72.5(5) . . . . ?
C33 N11 C29 C20 176.4(3) . . . . ?
C34 N13 C18 O9 -13.5(6) . . . . ?
C34 N13 C18 N11 167.9(3) . . . . ?
C34 N13 C20 N2 81.0(5) . . . . ?
C34 N13 C20 C29 -167.4(3) . . . . ?
C34 N14 C25 N4 -76.2(5) . . . . ?
C34 N14 C25 C31 172.4(3) . . . . ?
C34 N14 C28 O11 6.3(7) . . . . ?
C34 N14 C28 N5 -173.6(4) . . . . ?

loop_
_smtbx_masks_void_nr
_smtbx_masks_void_average_x
_smtbx_masks_void_average_y
_smtbx_masks_void_average_z
_smtbx_masks_void_volume
_smtbx_masks_void_count_electrons
_smtbx_masks_void_content
1 0.694 -0.835 0.694 805.2 242.0 ?
